data_7158871
loop_
_publ_author_name
'Hsueh, Nai-Chen'
'Chang, Meng-Yang'

_publ_section_title
;
 BF3&#x00B7;OEt2-Mediated Nucleophilic Fluorocyclization of Sulfonyl
 3-Methylene-oxabenzocyclooctan-6-ones. Diastereocontrolled Synthesis of
 Benzofused Fluorooxabicyclo[4.2.1]nonanes
;
_journal_name_full 'Organic &amp; Biomolecular Chemistry'
_journal_paper_doi 10.1039/D2OB01459A
_journal_year 2022
_chemical_formula_moiety 'C13 H16 O4 S'
_chemical_formula_sum 'C13 H16 O4 S'
_chemical_formula_weight 268.32
_space_group_crystal_system monoclinic
_space_group_IT_number 14
_space_group_name_Hall '-P 2yn'
_space_group_name_H-M_alt 'P 1 21/n 1'
_atom_sites_solution_hydrogens mixed
_audit_creation_date 2019-12-12
_audit_creation_method
;
Olex2 1.2
(compiled 2018.05.29 svn.r3508 for OlexSys, GUI svn.r5506)
;
_audit_update_record
;
2020-05-11 deposited with the CCDC.	2022-09-08 downloaded from the CCDC.
;
_cell_angle_alpha 90
_cell_angle_beta 92.806(4)
_cell_angle_gamma 90
_cell_formula_units_Z 4
_cell_length_a 8.1912(3)
_cell_length_b 6.0583(2)
_cell_length_c 25.2332(11)
_cell_measurement_reflns_used 5612
_cell_measurement_temperature 113(2)
_cell_measurement_theta_max 26.7240
_cell_measurement_theta_min 2.5760
_cell_volume 1250.69(8)
_computing_cell_refinement 'CrysAlisPro 1.171.41.36a (Rigaku OD, 2019)'
_computing_data_collection 'CrysAlisPro 1.171.41.36a (Rigaku OD, 2019)'
_computing_data_reduction 'CrysAlisPro 1.171.41.36a (Rigaku OD, 2019)'
_computing_molecular_graphics 'Olex2 (Dolomanov et al., 2009)'
_computing_publication_material 'Olex2 (Dolomanov et al., 2009)'
_computing_structure_refinement 'XL (Sheldrick, 2008)'
_computing_structure_solution 'ShelXT (Sheldrick, 2015)'
_diffrn_ambient_temperature 113(2)
_diffrn_detector 'Hybrid Pixel Array Detector'
_diffrn_detector_area_resol_mean 10.0000
_diffrn_measured_fraction_theta_full 0.983
_diffrn_measured_fraction_theta_max 0.931
_diffrn_measurement_details
;
List of Runs (angles in degrees, time in seconds):

  # Type    Start    End  Width  t~exp~   \w     \q     \k     \f   Frames
#--------------------------------------------------------------------------
  1  \w    -30.00  -4.00   0.50    5.69    --   10.60 -73.00-114.00   52
  2  \w     31.00  57.00   0.50    5.69    --   10.60  73.00  14.00   52
  3  \w    -12.00  14.00   0.50    5.69    --  -10.90  73.00  14.00   52
  4  \w    -68.00 -43.00   0.50    5.69    --  -10.90 -73.00-114.00   50
  5  \w    -14.00  12.00   0.50    5.69    --   10.60  77.00 -30.00   52
  6  \w    -15.00 100.00   0.50    5.69    --   10.60  77.00 -60.00  230
  7  \w    -55.00  37.00   0.50    5.69    --   10.60 -57.00-180.00  184
  8  \w     -6.00  90.00   0.50    5.69    --   10.60  77.00  30.00  192
  9  \w   -100.00 -38.00   0.50    5.69    --  -10.90 -82.00 150.00  124
 10  \w    -32.00  -2.00   0.50    5.69    --  -10.90 -82.00 150.00   60
 11  \w     -7.00  18.00   0.50    5.69    --  -10.90  77.00  90.00   50
;
_diffrn_measurement_device 'four-circle diffractometer'
_diffrn_measurement_device_type 'XtaLAB Pro II AFC12 (RINC): Kappa single'
_diffrn_measurement_method '\w scans'
_diffrn_orient_matrix_type 'CrysAlisPro convention (1999,Acta A55,543-557)'
_diffrn_orient_matrix_UB_11 -0.0503405000
_diffrn_orient_matrix_UB_12 0.0608727000
_diffrn_orient_matrix_UB_13 0.0167882000
_diffrn_orient_matrix_UB_21 -0.0659755000
_diffrn_orient_matrix_UB_22 -0.0726745000
_diffrn_orient_matrix_UB_23 -0.0063936000
_diffrn_orient_matrix_UB_31 0.0250842000
_diffrn_orient_matrix_UB_32 -0.0686492000
_diffrn_orient_matrix_UB_33 0.0216754000
_diffrn_radiation_monochromator mirror
_diffrn_radiation_probe x-ray
_diffrn_radiation_type MoK\a
_diffrn_radiation_wavelength 0.71073
_diffrn_reflns_av_R_equivalents 0.0372
_diffrn_reflns_av_unetI/netI 0.0406
_diffrn_reflns_Laue_measured_fraction_full 0.983
_diffrn_reflns_Laue_measured_fraction_max 0.931
_diffrn_reflns_limit_h_max 10
_diffrn_reflns_limit_h_min -10
_diffrn_reflns_limit_k_max 7
_diffrn_reflns_limit_k_min -7
_diffrn_reflns_limit_l_max 29
_diffrn_reflns_limit_l_min -31
_diffrn_reflns_number 10768
_diffrn_reflns_point_group_measured_fraction_full 0.983
_diffrn_reflns_point_group_measured_fraction_max 0.931
_diffrn_reflns_theta_full 25.242
_diffrn_reflns_theta_max 27.034
_diffrn_reflns_theta_min 2.580
_diffrn_source 'micro-focus sealed X-ray tube'
_diffrn_source_type 'Rigaku (Mo) X-ray Source'
_exptl_absorpt_coefficient_mu 0.263
_exptl_absorpt_correction_T_max 1.00000
_exptl_absorpt_correction_T_min 0.47989
_exptl_absorpt_correction_type multi-scan
_exptl_absorpt_process_details
;
CrysAlisPro 1.171.41.36a (Rigaku Oxford Diffraction, 2019)
Empirical absorption correction using spherical harmonics,
 implemented in SCALE3 ABSPACK scaling algorithm.
;
_exptl_crystal_colour 'clear light colourless'
_exptl_crystal_colour_lustre clear
_exptl_crystal_colour_modifier light
_exptl_crystal_colour_primary colourless
_exptl_crystal_density_diffrn 1.425
_exptl_crystal_description block
_exptl_crystal_F_000 568
_exptl_crystal_size_max 0.25
_exptl_crystal_size_mid 0.2
_exptl_crystal_size_min 0.2
_refine_diff_density_max 1.228
_refine_diff_density_min -0.464
_refine_diff_density_rms 0.119
_refine_ls_extinction_method none
_refine_ls_goodness_of_fit_ref 1.195
_refine_ls_hydrogen_treatment mixed
_refine_ls_matrix_type full
_refine_ls_number_parameters 173
_refine_ls_number_reflns 2550
_refine_ls_number_restraints 0
_refine_ls_restrained_S_all 1.195
_refine_ls_R_factor_all 0.0921
_refine_ls_R_factor_gt 0.0854
_refine_ls_shift/su_max 0.021
_refine_ls_shift/su_mean 0.002
_refine_ls_structure_factor_coef Fsqd
_refine_ls_weighting_details 'w=1/[\s^2^(Fo^2^)+12.5635P] where P=(Fo^2^+2Fc^2^)/3'
_refine_ls_weighting_scheme calc
_refine_ls_wR_factor_gt 0.2050
_refine_ls_wR_factor_ref 0.2070
_reflns_Friedel_coverage 0.000
_reflns_number_gt 2230
_reflns_number_total 2550
_reflns_threshold_expression 'I > 2\s(I)'
_cod_data_source_file d2ob01459a2.cif
_cod_data_source_block ncmsn19
_cod_database_code 7158871
_shelx_shelxl_version_number 2014/7
_chemical_oxdiff_formula 'C13 H16 O4 S1'
_shelx_space_group_comment
;
The symmetry employed for this shelxl refinement is uniquely defined
by the following loop, which should always be used as a source of
symmetry information in preference to the above space-group names.
They are only intended as comments.
;
_diffrn_oxdiff_digest_frames
;
01f71fb24bc7f4c6e6d79c471d793301580002509e5
;
_reflns_odcompleteness_completeness 99.36
_reflns_odcompleteness_iscentric 1
_reflns_odcompleteness_theta 26.32
_olex2_refinement_description
;
1. Fixed Uiso
 At 1.2 times of:
  All C(H) groups, All C(H,H) groups
 At 1.5 times of:
  All C(H,H,H) groups, All O(H) groups
2.a Ternary CH refined with riding coordinates:
 C7(H7), C8(H8)
2.b Secondary CH2 refined with riding coordinates:
 C9(H9A,H9B), C11(H11A,H11B)
2.c Aromatic/amide H refined with riding coordinates:
 C2(H2A), C3(H3), C4(H4), C5(H5)
2.d Idealised Me refined as rotating group:
 C12(H12A,H12B,H12C)
2.e Idealised tetrahedral OH refined as rotating group:
 O2(H2)
;
_olex2_submission_special_instructions 'No special instructions were received'
_oxdiff_exptl_absorpt_empirical_details
;
Empirical correction (ABSPACK) includes:
- Absorption correction using spherical harmonics
- Frame scaling
;
_oxdiff_exptl_absorpt_empirical_full_max 1.541
_oxdiff_exptl_absorpt_empirical_full_min 0.506

loop_
_space_group_symop_operation_xyz
'x, y, z'
'-x+1/2, y+1/2, -z+1/2'
'-x, -y, -z'
'x-1/2, -y-1/2, z-1/2'

loop_
_atom_site_label
_atom_site_type_symbol
_atom_site_fract_x
_atom_site_fract_y
_atom_site_fract_z
_atom_site_U_iso_or_equiv
_atom_site_adp_type
_atom_site_occupancy
_atom_site_site_symmetry_order
_atom_site_calc_flag
_atom_site_refinement_flags_posn
_atom_site_refinement_flags_adp
_atom_site_refinement_flags_occupancy
_atom_site_disorder_assembly
_atom_site_disorder_group
S1 S 0.22592(15) 0.0852(2) 0.55569(5) 0.0131(3) Uani 1 1 d . . . . .
O1 O 0.4686(4) 0.7459(6) 0.64249(13) 0.0145(7) Uani 1 1 d . . . . .
C1 C 0.4734(6) 0.6203(8) 0.68883(19) 0.0135(10) Uani 1 1 d . . . . .
O2 O 0.1614(4) 0.5180(6) 0.62342(14) 0.0150(7) Uani 1 1 d . . . . .
H6 H 0.2123 0.6375 0.6206 0.022 Uiso 1 1 calc GR . . . .
C2 C 0.5645(6) 0.6931(9) 0.7332(2) 0.0176(11) Uani 1 1 d . . . . .
H1 H 0.6238 0.8276 0.7318 0.021 Uiso 1 1 calc R . . . .
O3 O 0.1105(5) -0.0265(6) 0.58801(14) 0.0210(8) Uani 1 1 d . . . . .
C3 C 0.5688(6) 0.5691(10) 0.7795(2) 0.0208(11) Uani 1 1 d . . . . .
H2 H 0.6314 0.6184 0.8099 0.025 Uiso 1 1 calc R . . . .
O4 O 0.3221(5) -0.0521(6) 0.52203(15) 0.0231(9) Uani 1 1 d . . . . .
C4 C 0.4815(7) 0.3724(10) 0.7813(2) 0.0209(12) Uani 1 1 d . . . . .
H3 H 0.4853 0.2861 0.8128 0.025 Uiso 1 1 calc R . . . .
C5 C 0.3888(6) 0.3035(9) 0.73694(19) 0.0166(10) Uani 1 1 d . . . . .
H4 H 0.3285 0.1698 0.7385 0.020 Uiso 1 1 calc R . . . .
C6 C 0.3821(6) 0.4270(8) 0.68983(18) 0.0116(9) Uani 1 1 d . . . . .
C7 C 0.2708(6) 0.3518(8) 0.64340(18) 0.0128(10) Uani 1 1 d . . . . .
H5 H 0.2003 0.2334 0.6578 0.015 Uiso 1 1 calc R . . . .
C8 C 0.3643(6) 0.2419(8) 0.59870(18) 0.0113(9) Uani 1 1 d . . . . .
H7 H 0.4411 0.1331 0.6163 0.014 Uiso 1 1 calc R . . . .
C9 C 0.4688(6) 0.3914(8) 0.56399(19) 0.0129(10) Uani 1 1 d . . . . .
H11 H 0.4997 0.3069 0.5324 0.015 Uiso 1 1 calc R . . . .
H12 H 0.4016 0.5185 0.5514 0.015 Uiso 1 1 calc R . . . .
C10 C 0.6237(6) 0.4780(8) 0.59285(18) 0.0132(10) Uani 1 1 d . . . . .
C11 C 0.6120(6) 0.7137(8) 0.6122(2) 0.0159(10) Uani 1 1 d . . . . .
H15 H 0.7109 0.7502 0.6346 0.019 Uiso 1 1 calc R . . . .
H16 H 0.6075 0.8150 0.5814 0.019 Uiso 1 1 calc R . . . .
C12 C 0.1187(6) 0.2776(9) 0.5153(2) 0.0192(11) Uani 1 1 d . . . . .
H8 H 0.0436 0.1995 0.4903 0.029 Uiso 1 1 calc GR . . . .
H9 H 0.1963 0.3643 0.4955 0.029 Uiso 1 1 calc GR . . . .
H10 H 0.0563 0.3763 0.5375 0.029 Uiso 1 1 calc GR . . . .
C13 C 0.7587(7) 0.3643(9) 0.5984(2) 0.0191(11) Uani 1 1 d . . . . .
H13 H 0.769(8) 0.230(13) 0.581(3) 0.037(19) Uiso 1 1 d . . . . .
H14 H 0.852(7) 0.435(10) 0.615(2) 0.015(14) Uiso 1 1 d . . . . .

loop_
_atom_site_aniso_label
_atom_site_aniso_U_11
_atom_site_aniso_U_22
_atom_site_aniso_U_33
_atom_site_aniso_U_23
_atom_site_aniso_U_13
_atom_site_aniso_U_12
S1 0.0158(6) 0.0117(6) 0.0118(6) -0.0005(5) -0.0015(4) -0.0002(5)
O1 0.0190(18) 0.0105(16) 0.0142(17) 0.0015(14) 0.0026(13) -0.0006(14)
C1 0.017(2) 0.011(2) 0.014(2) -0.0011(19) 0.0066(18) 0.0025(19)
O2 0.0110(16) 0.0110(17) 0.0230(18) 0.0003(15) 0.0021(14) 0.0024(13)
C2 0.016(2) 0.017(3) 0.019(3) -0.005(2) 0.0017(19) -0.002(2)
O3 0.026(2) 0.0180(19) 0.0185(18) 0.0044(15) -0.0051(15) -0.0102(16)
C3 0.018(2) 0.029(3) 0.015(2) -0.007(2) -0.001(2) 0.004(2)
O4 0.029(2) 0.020(2) 0.0208(19) -0.0121(16) -0.0004(16) 0.0048(17)
C4 0.027(3) 0.026(3) 0.010(2) 0.000(2) 0.002(2) 0.007(2)
C5 0.018(2) 0.017(3) 0.015(2) 0.002(2) 0.0054(19) -0.003(2)
C6 0.014(2) 0.011(2) 0.010(2) -0.0020(19) 0.0019(17) 0.0033(19)
C7 0.014(2) 0.014(2) 0.011(2) -0.0014(19) 0.0025(18) -0.0019(19)
C8 0.013(2) 0.012(2) 0.009(2) 0.0019(19) 0.0014(17) 0.0033(19)
C9 0.014(2) 0.011(2) 0.014(2) 0.0012(19) 0.0032(18) -0.0004(19)
C10 0.018(2) 0.012(2) 0.010(2) 0.0031(18) 0.0031(18) -0.0032(19)
C11 0.018(2) 0.014(2) 0.016(2) 0.000(2) 0.0038(19) -0.003(2)
C12 0.019(3) 0.021(3) 0.017(2) 0.004(2) -0.004(2) 0.002(2)
C13 0.022(3) 0.018(3) 0.017(3) 0.001(2) 0.002(2) -0.002(2)

loop_
_atom_type_symbol
_atom_type_description
_atom_type_scat_dispersion_real
_atom_type_scat_dispersion_imag
_atom_type_scat_source
C C 0.0033 0.0016 'International Tables Vol C Tables 4.2.6.8 and 6.1.1.4'
H H 0.0000 0.0000 'International Tables Vol C Tables 4.2.6.8 and 6.1.1.4'
O O 0.0106 0.0060 'International Tables Vol C Tables 4.2.6.8 and 6.1.1.4'
S S 0.1246 0.1234 'International Tables Vol C Tables 4.2.6.8 and 6.1.1.4'

loop_
_geom_angle_atom_site_label_1
_geom_angle_atom_site_label_2
_geom_angle_atom_site_label_3
_geom_angle
_geom_angle_site_symmetry_1
_geom_angle_site_symmetry_3
_geom_angle_publ_flag
O3 S1 O4 116.8(2) . . ?
O3 S1 C8 108.4(2) . . ?
O3 S1 C12 108.4(2) . . ?
O4 S1 C8 108.2(2) . . ?
O4 S1 C12 108.1(2) . . ?
C12 S1 C8 106.4(2) . . ?
C1 O1 C11 112.3(4) . . ?
C2 C1 O1 119.7(4) . . ?
C2 C1 C6 121.5(5) . . ?
C6 C1 O1 118.8(4) . . ?
C1 C2 C3 119.9(5) . . ?
C2 C3 C4 120.0(5) . . ?
C5 C4 C3 119.6(5) . . ?
C4 C5 C6 121.3(5) . . ?
C1 C6 C5 117.8(4) . . ?
C1 C6 C7 122.8(4) . . ?
C5 C6 C7 119.4(4) . . ?
O2 C7 C6 113.9(4) . . ?
O2 C7 C8 111.8(4) . . ?
C6 C7 C8 113.1(4) . . ?
C7 C8 S1 110.4(3) . . ?
C7 C8 C9 117.9(4) . . ?
C9 C8 S1 108.5(3) . . ?
C10 C9 C8 113.7(4) . . ?
C11 C10 C9 114.5(4) . . ?
C13 C10 C9 123.4(5) . . ?
C13 C10 C11 122.0(5) . . ?
O1 C11 C10 111.3(4) . . ?

loop_
_geom_bond_atom_site_label_1
_geom_bond_atom_site_label_2
_geom_bond_distance
_geom_bond_site_symmetry_2
_geom_bond_publ_flag
S1 O3 1.446(4) . ?
S1 O4 1.449(4) . ?
S1 C8 1.801(5) . ?
S1 C12 1.756(5) . ?
O1 C1 1.394(6) . ?
O1 C11 1.446(6) . ?
C1 C2 1.386(7) . ?
C1 C6 1.390(7) . ?
O2 C7 1.424(6) . ?
C2 C3 1.388(8) . ?
C3 C4 1.392(8) . ?
C4 C5 1.386(7) . ?
C5 C6 1.404(7) . ?
C6 C7 1.519(6) . ?
C7 C8 1.545(6) . ?
C8 C9 1.547(6) . ?
C9 C10 1.525(7) . ?
C10 C11 1.514(7) . ?
C10 C13 1.304(8) . ?
